data_4022346
loop_
_publ_author_name
'Barbara Zaleska'
'Robert Socha'
'Marcin Karelus'
'Edward Szneler'
'Jacek Grochowski'
'Pawe\/l Serda'

_publ_section_title
;
 Synthesis of 1,4-Diazines by Ring Expansion of 1,3-Diazines
;
_journal_name_full 'Journal of Organic Chemistry'
_journal_page_first 2334
_journal_page_last 2337
_journal_paper_doi 10.1021/jo026756t
_journal_volume 68
_journal_year 2003
_chemical_compound_source 'synthesis as described'
_chemical_formula_moiety 'C14 H19 N3 O1 S1'
_chemical_formula_sum 'C14 H19 N3 O S'
_chemical_formula_weight 277.38
_chemical_melting_point 187.0
_chemical_name_systematic
;
1-N-ethyl-2-phenylthiocarbamoyl-2-methyl-piperazin-3-one
;
_space_group_IT_number 14
_symmetry_cell_setting monoclinic
_symmetry_space_group_name_Hall '-P 2yab'
_symmetry_space_group_name_H-M 'P 1 21/a 1'
_atom_sites_solution_hydrogens geom
_atom_sites_solution_primary direct
_atom_sites_solution_secondary difmap
_audit_creation_method SHELXL-97
_cell_angle_alpha 90.00
_cell_angle_beta 96.1180(10)
_cell_angle_gamma 90.00
_cell_formula_units_Z 4
_cell_length_a 13.8549(2)
_cell_length_b 6.31970(10)
_cell_length_c 16.6171(4)
_cell_measurement_temperature 293(2)
_cell_volume 1446.69(5)
_computing_data_reduction DENZO
_computing_molecular_graphics 'Ortep-3 for Windows'
_computing_publication_material 'WINGX (Farrugia)'
_computing_structure_refinement 'SHELXL-97 (Sheldrick, 1997)'
_computing_structure_solution SHELXS97
_diffrn_ambient_temperature 293(2)
_diffrn_measured_fraction_theta_full 0.992
_diffrn_measured_fraction_theta_max 0.992
_diffrn_measurement_device_type '\k-geometry diffractometer'
_diffrn_radiation_monochromator graphite
_diffrn_radiation_source 'fine-focus sealed tube'
_diffrn_radiation_type MoK\a
_diffrn_radiation_wavelength 0.71073
_diffrn_reflns_av_R_equivalents 0.0237
_diffrn_reflns_av_sigmaI/netI 0.0298
_diffrn_reflns_limit_h_max 18
_diffrn_reflns_limit_h_min -19
_diffrn_reflns_limit_k_max 8
_diffrn_reflns_limit_k_min -7
_diffrn_reflns_limit_l_max 23
_diffrn_reflns_limit_l_min -19
_diffrn_reflns_number 11888
_diffrn_reflns_theta_full 30.04
_diffrn_reflns_theta_max 30.04
_diffrn_reflns_theta_min 2.96
_exptl_absorpt_coefficient_mu 0.220
_exptl_absorpt_correction_T_max 0.9783
_exptl_absorpt_correction_T_min 0.9369
_exptl_crystal_colour plate
_exptl_crystal_density_diffrn 1.274
_exptl_crystal_density_method 'not measured'
_exptl_crystal_description yellow
_exptl_crystal_F_000 592
_exptl_crystal_size_max 0.30
_exptl_crystal_size_mid 0.30
_exptl_crystal_size_min 0.10
_refine_diff_density_max 0.330
_refine_diff_density_min -0.282
_refine_diff_density_rms 0.088
_refine_ls_extinction_coef 0.057(6)
_refine_ls_extinction_expression Fc^*^=kFc[1+0.001xFc^2^\l^3^/sin(2\q)]^-1/4^
_refine_ls_extinction_method SHELXL
_refine_ls_goodness_of_fit_ref 1.063
_refine_ls_hydrogen_treatment mixed
_refine_ls_matrix_type full
_refine_ls_number_parameters 249
_refine_ls_number_reflns 4205
_refine_ls_number_restraints 0
_refine_ls_restrained_S_all 1.063
_refine_ls_R_factor_all 0.0589
_refine_ls_R_factor_gt 0.0441
_refine_ls_shift/su_max 0.005
_refine_ls_shift/su_mean 0.001
_refine_ls_structure_factor_coef Fsqd
_refine_ls_weighting_details 'calc w=1/[\s^2^(Fo^2^)+(0.0657P)^2^+0.2597P] where P=(Fo^2^+2Fc^2^)/3'
_refine_ls_weighting_scheme calc
_refine_ls_wR_factor_gt 0.1163
_refine_ls_wR_factor_ref 0.1272
_reflns_number_gt 3359
_reflns_number_total 4205
_reflns_threshold_expression >2sigma(I)
_cod_data_source_file jo026756tsi20030103_070058_1.cif
_cod_data_source_block 5b
_cod_original_sg_symbol_H-M 'P 21/a'
_cod_database_code 4022346

loop_
_symmetry_equiv_pos_as_xyz
'x, y, z'
'-x+1/2, y+1/2, -z'
'-x, -y, -z'
'x-1/2, -y-1/2, z'

loop_
_atom_site_label
_atom_site_type_symbol
_atom_site_fract_x
_atom_site_fract_y
_atom_site_fract_z
_atom_site_U_iso_or_equiv
_atom_site_adp_type
_atom_site_occupancy
_atom_site_symmetry_multiplicity
_atom_site_calc_flag
S1 S 0.89331(2) 0.67394(7) 0.26512(2) 0.05088(14) Uani 1 1 d
C2 C 1.00234(8) 0.70339(18) 0.23629(7) 0.0325(2) Uani 1 1 d
C3 C 1.03416(8) 0.60354(19) 0.15717(7) 0.0316(2) Uani 1 1 d
C4 C 1.02136(9) 0.7820(2) 0.09302(7) 0.0353(3) Uani 1 1 d
O5 O 0.93891(7) 0.85257(19) 0.07306(6) 0.0511(3) Uani 1 1 d
N6 N 1.09854(9) 0.8520(2) 0.06041(7) 0.0434(3) Uani 1 1 d
C7 C 1.19544(11) 0.7596(3) 0.07217(10) 0.0531(4) Uani 1 1 d
C8 C 1.18993(11) 0.5388(3) 0.10370(9) 0.0476(3) Uani 1 1 d
N9 N 1.13751(7) 0.54387(17) 0.17531(6) 0.0346(2) Uani 1 1 d
C10 C 0.96769(11) 0.4207(2) 0.12561(9) 0.0447(3) Uani 1 1 d
C11 C 1.15012(11) 0.3494(2) 0.22441(10) 0.0477(3) Uani 1 1 d
C12 C 1.24935(13) 0.3367(3) 0.27156(14) 0.0654(5) Uani 1 1 d
N13 N 1.07575(8) 0.81230(18) 0.27518(6) 0.0374(2) Uani 1 1 d
C14 C 1.07822(10) 0.9350(2) 0.34726(7) 0.0396(3) Uani 1 1 d
C15 C 1.00922(12) 1.0874(3) 0.35786(10) 0.0506(3) Uani 1 1 d
C16 C 1.02120(16) 1.2130(3) 0.42697(12) 0.0659(5) Uani 1 1 d
C17 C 1.09915(18) 1.1870(4) 0.48413(12) 0.0748(6) Uani 1 1 d
C18 C 1.16698(18) 1.0362(4) 0.47279(12) 0.0763(6) Uani 1 1 d
C19 C 1.15752(13) 0.9095(3) 0.40440(10) 0.0570(4) Uani 1 1 d
H1 H 1.2554(12) 0.489(3) 0.1210(10) 0.044(4) Uiso 1 1 d
H2 H 1.2221(16) 0.755(4) 0.0219(15) 0.079(6) Uiso 1 1 d
H3 H 1.1305(13) 0.786(3) 0.2571(11) 0.049(5) Uiso 1 1 d
H4 H 1.1610(14) 0.440(3) 0.0622(12) 0.058(5) Uiso 1 1 d
H5 H 1.2370(14) 0.848(3) 0.1103(12) 0.059(5) Uiso 1 1 d
H6 H 1.0874(14) 0.949(3) 0.0254(12) 0.059(5) Uiso 1 1 d
H7 H 0.9551(15) 1.109(3) 0.3190(13) 0.070(6) Uiso 1 1 d
H8 H 0.9010(15) 0.478(3) 0.1107(12) 0.067(5) Uiso 1 1 d
H9 H 1.1386(13) 0.219(3) 0.1867(11) 0.053(5) Uiso 1 1 d
H10 H 1.299(2) 0.337(5) 0.2349(19) 0.113(10) Uiso 1 1 d
H11 H 0.9641(14) 0.315(3) 0.1664(13) 0.060(5) Uiso 1 1 d
H12 H 1.2591(19) 0.468(5) 0.3072(17) 0.105(9) Uiso 1 1 d
H13 H 1.2037(15) 0.806(3) 0.3951(13) 0.063(6) Uiso 1 1 d
H14 H 1.0986(14) 0.354(3) 0.2628(12) 0.056(5) Uiso 1 1 d
H15 H 1.2574(18) 0.219(4) 0.3046(17) 0.090(7) Uiso 1 1 d
H16 H 0.976(2) 1.309(4) 0.4298(17) 0.094(8) Uiso 1 1 d
H17 H 1.2222(19) 1.008(4) 0.5191(16) 0.100(8) Uiso 1 1 d
H18 H 0.9935(15) 0.355(3) 0.0824(13) 0.063(5) Uiso 1 1 d
H19 H 1.1029(18) 1.279(4) 0.5318(16) 0.088(7) Uiso 1 1 d

loop_
_atom_site_aniso_label
_atom_site_aniso_U_11
_atom_site_aniso_U_22
_atom_site_aniso_U_33
_atom_site_aniso_U_23
_atom_site_aniso_U_13
_atom_site_aniso_U_12
S1 0.0389(2) 0.0625(3) 0.0537(2) -0.00905(16) 0.01621(15) -0.00911(15)
C2 0.0349(5) 0.0354(6) 0.0270(5) 0.0027(4) 0.0024(4) -0.0005(4)
C3 0.0335(5) 0.0338(5) 0.0271(5) 0.0005(4) 0.0021(4) -0.0016(4)
C4 0.0390(6) 0.0402(6) 0.0263(5) 0.0018(4) 0.0010(4) -0.0011(5)
O5 0.0417(5) 0.0663(7) 0.0449(6) 0.0204(5) 0.0025(4) 0.0076(4)
N6 0.0424(6) 0.0521(7) 0.0353(6) 0.0133(5) 0.0019(4) -0.0056(5)
C7 0.0387(7) 0.0774(11) 0.0445(8) 0.0178(7) 0.0105(6) -0.0027(7)
C8 0.0444(7) 0.0589(9) 0.0416(7) 0.0000(6) 0.0138(5) 0.0083(6)
N9 0.0335(5) 0.0368(5) 0.0340(5) 0.0040(4) 0.0057(4) 0.0025(4)
C10 0.0467(7) 0.0436(7) 0.0429(7) -0.0072(6) 0.0012(5) -0.0098(6)
C11 0.0460(7) 0.0379(7) 0.0591(9) 0.0127(6) 0.0047(6) 0.0022(5)
C12 0.0501(9) 0.0627(11) 0.0813(13) 0.0293(10) -0.0025(8) 0.0095(8)
N13 0.0355(5) 0.0469(6) 0.0298(5) -0.0056(4) 0.0041(4) -0.0042(4)
C14 0.0467(6) 0.0428(7) 0.0293(6) -0.0032(5) 0.0042(5) -0.0081(5)
C15 0.0530(8) 0.0537(8) 0.0457(8) -0.0052(6) 0.0084(6) -0.0014(7)
C16 0.0774(12) 0.0575(10) 0.0664(11) -0.0199(8) 0.0240(9) -0.0038(9)
C17 0.0997(15) 0.0767(13) 0.0485(10) -0.0260(9) 0.0097(9) -0.0195(11)
C18 0.0931(14) 0.0843(14) 0.0463(9) -0.0196(9) -0.0161(9) -0.0083(11)
C19 0.0624(9) 0.0618(10) 0.0434(8) -0.0086(7) -0.0102(7) -0.0001(8)

loop_
_atom_type_symbol
_atom_type_description
_atom_type_scat_dispersion_real
_atom_type_scat_dispersion_imag
_atom_type_scat_source
C C 0.0033 0.0016 'International Tables Vol C Tables 4.2.6.8 and 6.1.1.4'
H H 0.0000 0.0000 'International Tables Vol C Tables 4.2.6.8 and 6.1.1.4'
N N 0.0061 0.0033 'International Tables Vol C Tables 4.2.6.8 and 6.1.1.4'
O O 0.0106 0.0060 'International Tables Vol C Tables 4.2.6.8 and 6.1.1.4'
S S 0.1246 0.1234 'International Tables Vol C Tables 4.2.6.8 and 6.1.1.4'

loop_
_geom_angle_atom_site_label_1
_geom_angle_atom_site_label_2
_geom_angle_atom_site_label_3
_geom_angle
N13 C2 C3 110.26(10)
N13 C2 S1 126.39(9)
C3 C2 S1 123.36(8)
N9 C3 C10 114.21(11)
N9 C3 C4 111.28(9)
C10 C3 C4 107.00(10)
N9 C3 C2 106.55(9)
C10 C3 C2 112.24(10)
C4 C3 C2 105.24(9)
O5 C4 N6 122.13(12)
O5 C4 C3 118.77(11)
N6 C4 C3 119.10(11)
C4 N6 C7 125.65(12)
C4 N6 H6 115.3(13)
C7 N6 H6 118.6(13)
N6 C7 C8 109.89(12)
N6 C7 H2 109.5(14)
C8 C7 H2 108.6(14)
N6 C7 H5 109.1(11)
C8 C7 H5 110.6(11)
H2 C7 H5 109.2(18)
N9 C8 C7 108.29(12)
N9 C8 H1 107.2(10)
C7 C8 H1 109.0(10)
N9 C8 H4 112.6(11)
C7 C8 H4 112.3(11)
H1 C8 H4 107.3(15)
C8 N9 C11 113.14(11)
C8 N9 C3 113.22(10)
C11 N9 C3 112.32(10)
C3 C10 H8 108.6(12)
C3 C10 H11 110.9(11)
H8 C10 H11 108.1(16)
C3 C10 H18 109.4(12)
H8 C10 H18 113.0(17)
H11 C10 H18 106.8(16)
N9 C11 C12 112.27(13)
N9 C11 H9 109.1(10)
C12 C11 H9 110.1(10)
N9 C11 H14 106.0(11)
C12 C11 H14 109.9(11)
H9 C11 H14 109.3(15)
C11 C12 H10 110.0(18)
C11 C12 H12 108.3(15)
H10 C12 H12 108(2)
C11 C12 H15 113.3(16)
H10 C12 H15 109(2)
H12 C12 H15 108(2)
C2 N13 C14 129.49(11)
C2 N13 H3 112.7(12)
C14 N13 H3 117.1(12)
C15 C14 C19 120.23(13)
C15 C14 N13 122.13(12)
C19 C14 N13 117.41(13)
C14 C15 C16 118.66(16)
C14 C15 H7 121.4(13)
C16 C15 H7 119.9(13)
C17 C16 C15 121.33(19)
C17 C16 H16 124.3(18)
C15 C16 H16 114.4(18)
C18 C17 C16 119.41(17)
C18 C17 H19 123.2(15)
C16 C17 H19 117.4(15)
C17 C18 C19 120.69(19)
C17 C18 H17 118.6(15)
C19 C18 H17 120.5(15)
C14 C19 C18 119.67(18)
C14 C19 H13 118.3(13)
C18 C19 H13 122.1(13)

loop_
_geom_bond_atom_site_label_1
_geom_bond_atom_site_label_2
_geom_bond_distance
S1 C2 1.6433(12)
C2 N13 1.3363(15)
C2 C3 1.5635(16)
C3 N9 1.4803(14)
C3 C10 1.5346(17)
C3 C4 1.5491(16)
C4 O5 1.2381(16)
C4 N6 1.3254(17)
N6 C7 1.4581(19)
N6 H6 0.85(2)
C7 C8 1.495(2)
C7 H2 0.95(2)
C7 H5 0.98(2)
C8 N9 1.4590(16)
C8 H1 0.974(17)
C8 H4 0.98(2)
N9 C11 1.4751(16)
C10 H8 1.00(2)
C10 H11 0.95(2)
C10 H18 0.93(2)
C11 C12 1.510(2)
C11 H9 1.037(19)
C11 H14 1.01(2)
C12 H10 0.97(3)
C12 H12 1.02(3)
C12 H15 0.93(3)
N13 C14 1.4242(16)
N13 H3 0.862(18)
C14 C15 1.382(2)
C14 C19 1.383(2)
C15 C16 1.391(2)
C15 H7 0.95(2)
C16 C17 1.370(3)
C16 H16 0.88(3)
C17 C18 1.366(3)
C17 H19 0.98(3)
C18 C19 1.385(2)
C18 H17 1.04(3)
C19 H13 0.94(2)

loop_
_cod_related_entry_id
_cod_related_entry_database
_cod_related_entry_code
1 ChemSpider 9077158
